data_1100432
loop_
_publ_author_name
'Elschenbroich, Ch.'
'Schiemann, O.'
'Burghaus, O.'
'Harms, K.'

_publ_section_title
;
 Exchange Interaction Mediated by O--H&#x22EF;O Hydrogen Bonds: Synthesis,
 Structure, and EPR Study of the Paramagnetic Organometallic Carboxylic
 Acid (\h^7^-C~7~H~7~)V(\h^5^-C~5~H~4~COOH)
;
_journal_coden_ASTM JACSAT
_journal_issue 32
_journal_name_full 'Journal of the American Chemical Society'
_journal_page_first 7452
_journal_page_last 7457
_journal_paper_doi 10.1021/ja964445s
_journal_volume 119
_journal_year 1997
_chemical_formula_sum 'C26 H22 O3 V2'
_space_group_IT_number 14
_symmetry_cell_setting monoclinic
_symmetry_space_group_name_Hall '-P 2yn'
_symmetry_space_group_name_H-M 'P 1 21/n 1'
_cell_angle_alpha 90
_cell_angle_beta 104.34(1)
_cell_angle_gamma 90
_cell_formula_units_Z 8
_cell_length_a 13.534(1)
_cell_length_b 23.276(1)
_cell_length_c 13.582(1)
_cod_original_sg_symbol_H-M 'P 21/n'
_cod_database_code 1100432

loop_
_symmetry_equiv_pos_site_id
_symmetry_equiv_pos_as_xyz
1 x,y,z
2 1/2-x,1/2+y,1/2-z
3 -x,-y,-z
4 -1/2+x,-1/2-y,-1/2+z

loop_
_atom_site_label
_atom_site_type_symbol
_atom_site_fract_x
_atom_site_fract_y
_atom_site_fract_z
V1 V -0.01542(7) -0.25477(4) 0.09394(6)
O1 O 0.1534(3) -0.16484(16) 0.3442(3)
C1 C 0.0172(4) -0.2238(2) 0.2557(4)
O2 O 0.0336(3) -0.07583(18) 0.4153(3)
V2 V 0.15219(7) 0.01141(4) 0.21582(7)
C2 C 0.0674(5) -0.2775(2) 0.2567(4)
O3 O 0.0037(3) -0.12376(15) 0.2654(3)
C3 C -0.0071(5) -0.3187(2) 0.2230(4)
C4 C -0.1038(5) -0.2920(2) 0.2002(4)
C5 C -0.0893(4) -0.2333(2) 0.2194(4)
C6 C 0.0346(6) -0.1821(3) 0.0181(5)
C7 C 0.1036(5) -0.2277(4) 0.0209(5)
C8 C 0.0823(6) -0.2862(3) -0.0002(5)
C9 C -0.0110(6) -0.3133(3) -0.0305(5)
C10 C -0.1084(5) -0.2906(3) -0.0470(4)
C11 C -0.1346(5) -0.2329(4) -0.0393(5)
C12 C -0.0720(6) -0.1849(3) -0.0096(5)
C13 C 0.0677(4) -0.1700(2) 0.2941(4)
C14 C 0.0214(4) -0.0733(2) 0.3251(5)
C15 C 0.0146(4) -0.0224(2) 0.2619(4)
C16 C 0.0311(4) 0.0347(2) 0.2990(5)
C17 C 0.0177(4) 0.0713(3) 0.2142(5)
C18 C -0.0074(4) 0.0377(3) 0.1254(5)
C19 C -0.0089(4) -0.0207(2) 0.1539(4)
C20 C 0.2710(5) -0.0399(5) 0.3128(5)
C21 C 0.2863(4) 0.0180(3) 0.3416(5)
C22 C 0.2835(4) 0.0664(3) 0.2785(5)
C23 C 0.2633(5) 0.0682(3) 0.1725(6)
C24 C 0.2400(5) 0.0222(4) 0.1025(5)
C25 C 0.2346(5) -0.0360(4) 0.1229(5)
C26 C 0.2483(4) -0.0639(3) 0.2171(5)
V3 V 0.52307(7) 0.25834(4) -0.11821(7)
O4 O 0.3488(3) 0.17033(17) 0.0196(3)
C27 C 0.3677(4) 0.2261(2) -0.1204(4)
V4 V 0.35051(7) -0.00613(4) -0.28842(7)
O5 O 0.2153(3) 0.09210(17) -0.1201(3)
C28 C 0.3764(4) 0.2823(3) -0.0779(5)
O6 O 0.3722(3) 0.12417(15) -0.1195(3)
C29 C 0.3888(5) 0.3211(3) -0.1548(5)
C30 C 0.3871(4) 0.2889(3) -0.2438(5)
C31 C 0.3743(4) 0.2317(3) -0.2231(5)
C32 C 0.6123(5) 0.1884(3) -0.0351(6)
C33 C 0.6199(5) 0.2354(4) 0.0287(5)
C34 C 0.6348(5) 0.2922(4) 0.0117(6)
C35 C 0.6507(5) 0.3174(3) -0.0776(8)
C36 C 0.6520(5) 0.2902(4) -0.1698(6)
C37 C 0.6395(5) 0.2322(4) -0.1941(5)
C38 C 0.6213(5) 0.1870(3) -0.1338(6)
C39 C 0.3607(4) 0.1736(2) -0.0644(5)
C40 C 0.3016(5) 0.0815(2) -0.1233(4)
C41 C 0.3429(4) 0.0247(2) -0.1352(4)
C42 C 0.4465(5) 0.0097(3) -0.1298(4)
C43 C 0.4492(6) -0.0491(3) -0.1466(4)
C44 C 0.3497(6) -0.0710(3) -0.1634(4)
C45 C 0.2840(5) -0.0264(2) -0.1556(4)
C46 C 0.2675(8) 0.0620(4) -0.3814(6)
C47 C 0.3726(8) 0.0713(3) -0.3694(5)
C48 C 0.4470(8) 0.0328(3) -0.3777(5)
C49 C 0.4374(5) -0.0247(3) -0.4002(5)
C50 C 0.3511(6) -0.0590(3) -0.4209(5)
C51 C 0.2510(6) -0.0432(4) -0.4235(5)
C52 C 0.2118(6) 0.0096(5) -0.4070(5)
H1 H 0.1354(45) -0.2791(25) 0.2782(43)
H2 H 0.0120(42) -0.3600(25) 0.2174(41)
H3 H -0.1727(43) -0.3102(23) 0.1699(40)
H4 H -0.1415(41) -0.2031(23) 0.2091(38)
H5 H 0.0572(50) -0.1495(28) 0.0387(49)
H6 H 0.1713(53) -0.2193(27) 0.0524(49)
H7 H 0.1424(52) -0.3063(28) 0.0232(49)
H8 H -0.0110(48) -0.3509(28) -0.0242(47)
H9 H -0.1605(45) -0.3226(26) -0.0554(43)
H10 H -0.1891(52) -0.2306(29) -0.0455(53)
H11 H -0.1003(51) -0.1569(28) 0.0051(49)
H12 H 0.0424(41) 0.0424(24) 0.3691(43)
H13 H 0.0279(43) 0.1124(26) 0.2167(43)
H14 H -0.0102(42) 0.0486(24) 0.0550(45)
H15 H -0.0195(39) -0.0582(24) 0.1097(39)
H16 H 0.2665(46) -0.0629(27) 0.3601(47)
H17 H 0.2969(44) 0.0229(24) 0.4074(44)
H18 H 0.2857(44) 0.1025(27) 0.3127(45)
H19 H 0.2538(50) 0.1022(29) 0.1591(51)
H20 H 0.2186(48) 0.0315(27) 0.0290(51)
H21 H 0.2095(20) -0.0583(28) 0.0738(50)
H22 H 0.2325(44) -0.1035(26) 0.2143(43)
H23 H 0.3810(45) 0.2898(25) -0.0134(45)
H24 H 0.3980(45) 0.3618(26) -0.1485(44)
H25 H 0.3954(43) 0.3087(25) -0.3059(44)
H26 H 0.3721(43) 0.1998(25) -0.2692(43)
H27 H 0.5869(48) 0.1539(29) -0.0157(47)
H28 H 0.5962(52) 0.2297(29) 0.0799(55)
H29 H 0.6233(53) 0.3107(31) 0.0626(55)
H30 H 0.6428(54) 0.3529(32) -0.0795(54)
H31 H 0.6498(52) 0.3104(31) -0.2217(54)
H32 H 0.6281(49) 0.2184(28) -0.2589(51)
H33 H 0.5951(47) 0.1521(29) -0.1615(48)
H34 H 0.4989(44) 0.0329(26) -0.1149(42)
H35 H 0.5043(48) -0.0690(28) -0.1513(47)
H36 H 0.3412(46) -0.1089(28) -0.1787(45)
H37 H 0.2160(45) -0.0280(25) -0.1658(44)
H38 H 0.2338(64) 0.0808(36) -0.3653(60)
H39 H 0.3970(53) 0.1036(32) -0.3390(52)
H40 H 0.519(5) 0.0469(28) -0.3533(45)
H41 H 0.4892(48) -0.0467(28) -0.3878(46)
H42 H 0.3570(51) -0.0957(29) -0.4218(47)
H43 H 0.2144(55) -0.0681(31) -0.4234(54)
H44 H 0.1518(61) 0.0127(31) -0.3909(56)

loop_
_atom_type_symbol
_atom_type_radius_bond
C 0.68
H 0.23
O 0.68
V 1.33
